data_7122437
loop_
_publ_author_name
'Frogley, Benjamin J.'
'Hill, Anthony F.'

_publ_section_title
;
 Alkynylbis(alkylidynyl)phosphines: {L<sub>n</sub>M[triple bond, length as
 m-dash]C}<sub>2</sub>PC[triple bond, length as m-dash]CR.
;
_journal_issue 87
_journal_name_full 'Chemical communications (Cambridge, England)'
_journal_page_first 12373
_journal_page_last 12376
_journal_paper_doi 10.1039/c8cc07166g
_journal_volume 54
_journal_year 2018
_chemical_formula_moiety 'C41 H53 Au B2 Cl N12 O4 P Si W2'
_chemical_formula_sum 'C41 H53 Au B2 Cl N12 O4 P Si W2'
_chemical_formula_weight 1458.75
_space_group_crystal_system monoclinic
_space_group_IT_number 15
_space_group_name_Hall '-C 2yc'
_space_group_name_H-M_alt 'C 1 2/c 1'
_symmetry_space_group_name_Hall '-C 2yc'
_symmetry_space_group_name_H-M 'C 1 2/c 1'
_atom_sites_solution_hydrogens geom
_audit_creation_method SHELXL-2014/7
_audit_update_record
;
2018-06-27 deposited with the CCDC.
2018-10-11 downloaded from the CCDC.
;
_cell_angle_alpha 90
_cell_angle_beta 114.633(9)
_cell_angle_gamma 90
_cell_formula_units_Z 4
_cell_length_a 22.114(2)
_cell_length_b 11.0992(5)
_cell_length_c 23.9715(16)
_cell_measurement_reflns_used 5010
_cell_measurement_temperature 150.0(1)
_cell_measurement_theta_max 27.5960
_cell_measurement_theta_min 3.5260
_cell_volume 5348.3(8)
_computing_cell_refinement 'CrysAlisPro 1.171.39.46 (Rigaku OD, 2018)'
_computing_data_collection 'CrysAlisPro 1.171.39.46 (Rigaku OD, 2018)'
_computing_data_reduction 'CrysAlisPro 1.171.39.46 (Rigaku OD, 2018)'
_computing_structure_refinement 'SHELXL-2014/7 (Sheldrick, 2014)'
_computing_structure_solution 'SHELXS-2014/7 (Sheldrick, 2014)'
_diffrn_ambient_temperature 150.0(1)
_diffrn_detector_area_resol_mean 10.3744
_diffrn_measured_fraction_theta_full 0.995
_diffrn_measured_fraction_theta_max 0.995
_diffrn_measurement_device_type 'New Xcalibur, Atlas'
_diffrn_measurement_method '\w scans'
_diffrn_radiation_type MoK\a
_diffrn_radiation_wavelength 0.71073
_diffrn_reflns_av_R_equivalents 0.0546
_diffrn_reflns_av_unetI/netI 0.0771
_diffrn_reflns_Laue_measured_fraction_full 0.995
_diffrn_reflns_Laue_measured_fraction_max 0.995
_diffrn_reflns_limit_h_max 24
_diffrn_reflns_limit_h_min -26
_diffrn_reflns_limit_k_max 13
_diffrn_reflns_limit_k_min -12
_diffrn_reflns_limit_l_max 28
_diffrn_reflns_limit_l_min -23
_diffrn_reflns_number 13179
_diffrn_reflns_point_group_measured_fraction_full 0.995
_diffrn_reflns_point_group_measured_fraction_max 0.995
_diffrn_reflns_theta_full 25.025
_diffrn_reflns_theta_max 25.025
_diffrn_reflns_theta_min 3.372
_diffrn_source 'fine-focus sealed X-ray tube'
_exptl_absorpt_coefficient_mu 7.178
_exptl_absorpt_correction_T_max 1.00000
_exptl_absorpt_correction_T_min 0.96011
_exptl_absorpt_correction_type multi-scan
_exptl_absorpt_process_details
;
CrysAlisPro 1.171.39.46 (Rigaku Oxford Diffraction, 2018)
Empirical absorption correction using spherical harmonics,
 implemented in SCALE3 ABSPACK scaling algorithm.
;
_exptl_crystal_colour orange
_exptl_crystal_density_diffrn 1.812
_exptl_crystal_description rhombohedral
_exptl_crystal_F_000 2792
_exptl_crystal_size_max 0.282
_exptl_crystal_size_mid 0.097
_exptl_crystal_size_min 0.045
_refine_diff_density_max 1.548
_refine_diff_density_min -1.896
_refine_diff_density_rms 0.211
_refine_ls_extinction_method none
_refine_ls_goodness_of_fit_ref 1.258
_refine_ls_hydrogen_treatment constr
_refine_ls_matrix_type full
_refine_ls_number_parameters 319
_refine_ls_number_reflns 4708
_refine_ls_number_restraints 1
_refine_ls_restrained_S_all 1.258
_refine_ls_R_factor_all 0.1079
_refine_ls_R_factor_gt 0.0838
_refine_ls_shift/su_max 0.001
_refine_ls_shift/su_mean 0.000
_refine_ls_structure_factor_coef Fsqd
_refine_ls_weighting_details 'w=1/[\s^2^(Fo^2^)+310.7889P] where P=(Fo^2^+2Fc^2^)/3'
_refine_ls_weighting_scheme calc
_refine_ls_wR_factor_gt 0.1693
_refine_ls_wR_factor_ref 0.1791
_reflns_Friedel_coverage 0.000
_reflns_number_gt 3768
_reflns_number_total 4708
_reflns_threshold_expression 'I > 2\s(I)'
_cod_data_source_file c8cc07166g2.cif
_cod_data_source_block Compound_12
_cod_depositor_comments 'Adding full bibliography for 7122430--7122440.cif.'
_cod_original_cell_volume 5348.3(7)
_cod_database_code 7122437
_shelx_shelxl_version_number 2014/7
_shelx_space_group_comment
;
The symmetry employed for this shelxl refinement is uniquely defined
by the following loop, which should always be used as a source of
symmetry information in preference to the above space-group names.
They are only intended as comments.
;

loop_
_space_group_symop_operation_xyz
'x, y, z'
'-x, y, -z+1/2'
'x+1/2, y+1/2, z'
'-x+1/2, y+1/2, -z+1/2'
'-x, -y, -z'
'x, -y, z-1/2'
'-x+1/2, -y+1/2, -z'
'x+1/2, -y+1/2, z-1/2'

loop_
_atom_site_label
_atom_site_type_symbol
_atom_site_fract_x
_atom_site_fract_y
_atom_site_fract_z
_atom_site_U_iso_or_equiv
_atom_site_adp_type
_atom_site_occupancy
_atom_site_site_symmetry_order
_atom_site_calc_flag
_atom_site_refinement_flags_posn
_atom_site_refinement_flags_adp
_atom_site_refinement_flags_occupancy
_atom_site_disorder_assembly
_atom_site_disorder_group
W W 0.41106(4) 0.48149(6) 0.61684(3) 0.0395(2) Uani 1 1 d . . . . .
P P 0.5000 0.3019(5) 0.7500 0.0377(15) Uani 1 2 d DS T P . .
N3 N 0.4833(7) 0.5637(11) 0.5883(6) 0.035(3) Uani 1 1 d . . . . .
N2 N 0.3525(7) 0.6852(12) 0.5160(6) 0.039(3) Uani 1 1 d . . . . .
N1 N 0.3410(8) 0.5667(13) 0.5262(6) 0.045(4) Uani 1 1 d . . . . .
N4 N 0.4768(8) 0.6853(12) 0.5694(6) 0.046(4) Uani 1 1 d . . . . .
N5 N 0.4059(8) 0.6640(12) 0.6536(6) 0.043(4) Uani 1 1 d . . . . .
C2 C 0.4065(10) 0.3256(16) 0.5754(8) 0.048(5) Uani 1 1 d . . . . .
C1 C 0.4616(8) 0.4004(15) 0.6868(7) 0.039(4) Uani 1 1 d . . . . .
O1 O 0.4061(8) 0.2320(12) 0.5554(6) 0.070(4) Uani 1 1 d . . . . .
O2 O 0.2886(8) 0.3807(15) 0.6359(8) 0.085(5) Uani 1 1 d . . . . .
N6 N 0.4107(8) 0.7631(13) 0.6249(6) 0.048(4) Uani 1 1 d . . . . .
C3 C 0.3345(10) 0.4185(19) 0.6295(9) 0.057(5) Uani 1 1 d . . . . .
C15 C 0.4056(9) 0.6997(18) 0.7080(8) 0.051(5) Uani 1 1 d . . . . .
C20 C 0.2879(9) 0.5313(16) 0.4787(8) 0.048(4) Uani 1 1 d . . . . .
C22 C 0.3043(10) 0.7197(16) 0.4623(8) 0.046(5) Uani 1 1 d . . . . .
C10 C 0.5415(9) 0.5321(15) 0.5867(7) 0.044(4) Uani 1 1 d . . . . .
C12 C 0.5286(11) 0.7157(17) 0.5569(9) 0.054(5) Uani 1 1 d . . . . .
C16 C 0.4109(9) 0.8220(18) 0.7121(8) 0.053(5) Uani 1 1 d . . . . .
H16 H 0.4124 0.8696 0.7446 0.063 Uiso 1 1 calc R U . . .
C11 C 0.5712(11) 0.6209(19) 0.5703(8) 0.057(5) Uani 1 1 d . . . . .
H11 H 0.6123 0.6185 0.5684 0.068 Uiso 1 1 calc R U . . .
C14 C 0.3999(11) 0.6107(19) 0.7514(9) 0.067(6) Uani 1 1 d . . . . .
H14A H 0.3994 0.6519 0.7864 0.100 Uiso 1 1 calc R U . . .
H14B H 0.4372 0.5568 0.7645 0.100 Uiso 1 1 calc R U . . .
H14C H 0.3595 0.5657 0.7315 0.100 Uiso 1 1 calc R U . . .
C17 C 0.4134(9) 0.8618(16) 0.6577(10) 0.054(5) Uani 1 1 d . . . . .
C9 C 0.5644(10) 0.4037(18) 0.6046(8) 0.055(5) Uani 1 1 d . . . . .
H9A H 0.6006 0.3861 0.5936 0.083 Uiso 1 1 calc R U . . .
H9B H 0.5283 0.3495 0.5834 0.083 Uiso 1 1 calc R U . . .
H9C H 0.5790 0.3942 0.6481 0.083 Uiso 1 1 calc R U . . .
C21 C 0.2625(10) 0.6239(19) 0.4368(9) 0.055(5) Uani 1 1 d . . . . .
H21 H 0.2252 0.6218 0.3995 0.066 Uiso 1 1 calc R U . . .
C19 C 0.2557(10) 0.4080(17) 0.4721(10) 0.063(6) Uani 1 1 d . . . . .
H19A H 0.2890 0.3496 0.4947 0.094 Uiso 1 1 calc R U . . .
H19B H 0.2355 0.3858 0.4295 0.094 Uiso 1 1 calc R U . . .
H19C H 0.2224 0.4108 0.4879 0.094 Uiso 1 1 calc R U . . .
B B 0.4128(12) 0.7547(19) 0.5612(9) 0.048(5) Uani 1 1 d . . . . .
H H 0.4136 0.8358 0.5454 0.058 Uiso 1 1 calc R U . . .
C18 C 0.4187(12) 0.9833(18) 0.6381(12) 0.087(8) Uani 1 1 d . . . . .
H18A H 0.4638 0.9985 0.6441 0.130 Uiso 1 1 calc R U . . .
H18B H 0.4061 1.0398 0.6617 0.130 Uiso 1 1 calc R U . . .
H18C H 0.3897 0.9922 0.5954 0.130 Uiso 1 1 calc R U . . .
C23 C 0.3023(12) 0.8447(18) 0.4356(9) 0.068(6) Uani 1 1 d . . . . .
H23A H 0.2726 0.8950 0.4452 0.102 Uiso 1 1 calc R U . . .
H23B H 0.2869 0.8390 0.3919 0.102 Uiso 1 1 calc R U . . .
H23C H 0.3461 0.8791 0.4529 0.102 Uiso 1 1 calc R U . . .
C13 C 0.5358(15) 0.8386(19) 0.5381(13) 0.099(10) Uani 1 1 d . . . . .
H13A H 0.4941 0.8652 0.5069 0.148 Uiso 1 1 calc R U . . .
H13B H 0.5690 0.8395 0.5221 0.148 Uiso 1 1 calc R U . . .
H13C H 0.5490 0.8914 0.5729 0.148 Uiso 1 1 calc R U . . .
Au Au 0.43489(10) 0.17732(14) 0.77855(8) 0.0544(5) Uani 0.5 1 d . . P A 2
Cl Cl 0.3918(13) 0.0452(17) 0.8255(12) 0.069(5) Uani 0.329(15) 1 d . . P A 2
Cl1 Cl 0.356(3) 0.071(4) 0.799(3) 0.069(5) Uani 0.171(15) 1 d . . P A 3
Si Si 0.3125(6) 0.1304(11) 0.7652(5) 0.052(3) Uani 0.5 1 d . . P A 1
C5 C 0.386(2) 0.197(4) 0.7543(18) 0.053(5) Uani 0.5 1 d . . P A 1
C6 C 0.2683(19) 0.262(3) 0.7762(16) 0.053(5) Uani 0.5 1 d . . P A 1
H6A H 0.2295 0.2777 0.7391 0.080 Uiso 0.5 1 calc R U P A 1
H6B H 0.2971 0.3312 0.7862 0.080 Uiso 0.5 1 calc R U P A 1
H6C H 0.2553 0.2467 0.8091 0.080 Uiso 0.5 1 calc R U P A 1
C7 C 0.2597(19) 0.081(3) 0.6887(16) 0.053(5) Uani 0.5 1 d . . P A 1
H7A H 0.2494 -0.0029 0.6895 0.080 Uiso 0.5 1 calc R U P A 1
H7B H 0.2824 0.0921 0.6625 0.080 Uiso 0.5 1 calc R U P A 1
H7C H 0.2193 0.1270 0.6732 0.080 Uiso 0.5 1 calc R U P A 1
C4 C 0.4302(14) 0.233(3) 0.7506(18) 0.053(5) Uani 0.5 1 d D . P A 1
C8 C 0.337(2) 0.010(4) 0.8227(16) 0.053(5) Uani 0.5 1 d . . P A 1
H8A H 0.3547 -0.0561 0.8087 0.080 Uiso 0.5 1 calc R U P A 1
H8B H 0.2988 -0.0157 0.8288 0.080 Uiso 0.5 1 calc R U P A 1
H8C H 0.3702 0.0403 0.8607 0.080 Uiso 0.5 1 calc R U P A 1

loop_
_atom_site_aniso_label
_atom_site_aniso_U_11
_atom_site_aniso_U_22
_atom_site_aniso_U_33
_atom_site_aniso_U_23
_atom_site_aniso_U_13
_atom_site_aniso_U_12
W 0.0513(5) 0.0384(4) 0.0351(4) 0.0079(3) 0.0243(3) 0.0081(3)
P 0.054(4) 0.031(3) 0.028(3) 0.000 0.017(3) 0.000
N3 0.049(9) 0.031(7) 0.029(7) -0.009(5) 0.022(7) -0.005(6)
N2 0.049(9) 0.038(8) 0.034(8) 0.005(6) 0.022(7) 0.012(7)
N1 0.054(10) 0.047(9) 0.034(8) 0.003(7) 0.018(8) 0.006(7)
N4 0.067(11) 0.042(8) 0.041(9) -0.003(7) 0.034(8) -0.003(8)
N5 0.058(10) 0.046(9) 0.028(7) 0.001(6) 0.021(7) 0.016(7)
C2 0.059(13) 0.039(11) 0.038(10) 0.002(8) 0.013(10) 0.003(9)
C1 0.043(10) 0.051(10) 0.032(9) -0.010(7) 0.023(8) 0.008(8)
O1 0.108(13) 0.046(8) 0.066(10) 0.004(7) 0.046(9) -0.002(8)
O2 0.089(12) 0.089(11) 0.111(13) 0.033(10) 0.075(11) 0.012(10)
N6 0.056(10) 0.047(9) 0.037(8) -0.011(7) 0.016(8) -0.010(8)
C3 0.054(13) 0.072(14) 0.045(11) 0.023(10) 0.022(10) 0.011(11)
C15 0.045(12) 0.073(14) 0.029(9) 0.009(9) 0.011(9) 0.032(10)
C20 0.051(12) 0.044(10) 0.041(10) 0.008(8) 0.012(9) 0.007(9)
C22 0.060(13) 0.042(10) 0.045(11) 0.013(8) 0.032(10) 0.021(10)
C10 0.066(13) 0.037(9) 0.032(9) -0.017(7) 0.024(9) 0.015(9)
C12 0.080(15) 0.045(11) 0.057(12) -0.010(9) 0.050(12) -0.013(11)
C16 0.049(12) 0.067(14) 0.038(11) -0.010(9) 0.014(9) 0.019(10)
C11 0.062(14) 0.073(14) 0.044(11) 0.009(10) 0.030(11) 0.009(12)
C14 0.084(17) 0.076(15) 0.053(12) 0.017(11) 0.041(12) 0.039(13)
C17 0.039(11) 0.036(10) 0.081(15) -0.024(10) 0.019(11) 0.000(8)
C9 0.056(13) 0.071(13) 0.042(11) 0.006(9) 0.023(10) 0.012(11)
C21 0.049(12) 0.070(14) 0.043(11) 0.004(10) 0.015(10) 0.010(11)
C19 0.050(13) 0.052(12) 0.070(14) 0.005(10) 0.010(11) -0.011(10)
B 0.075(16) 0.035(11) 0.043(12) 0.001(9) 0.033(12) -0.010(11)
C18 0.088(18) 0.053(13) 0.13(2) -0.051(14) 0.061(17) -0.022(13)
C23 0.091(17) 0.058(13) 0.050(12) 0.021(10) 0.025(12) 0.025(12)
C13 0.17(3) 0.058(14) 0.13(2) -0.040(15) 0.12(2) -0.022(16)
Au 0.0812(13) 0.0395(8) 0.0609(10) -0.0088(7) 0.0477(10) -0.0063(8)
Cl 0.070(16) 0.053(10) 0.098(17) 0.016(9) 0.050(14) 0.009(10)
Cl1 0.070(16) 0.053(10) 0.098(17) 0.016(9) 0.050(14) 0.009(10)
Si 0.057(7) 0.061(7) 0.047(6) -0.016(6) 0.031(6) -0.017(6)
C5 0.056(12) 0.059(11) 0.039(9) 0.011(8) 0.014(9) 0.020(10)
C6 0.056(12) 0.059(11) 0.039(9) 0.011(8) 0.014(9) 0.020(10)
C7 0.056(12) 0.059(11) 0.039(9) 0.011(8) 0.014(9) 0.020(10)
C4 0.056(12) 0.059(11) 0.039(9) 0.011(8) 0.014(9) 0.020(10)
C8 0.056(12) 0.059(11) 0.039(9) 0.011(8) 0.014(9) 0.020(10)

loop_
_atom_type_symbol
_atom_type_description
_atom_type_scat_dispersion_real
_atom_type_scat_dispersion_imag
_atom_type_scat_source
C C 0.0033 0.0016 'International Tables Vol C Tables 4.2.6.8 and 6.1.1.4'
H H 0.0000 0.0000 'International Tables Vol C Tables 4.2.6.8 and 6.1.1.4'
B B 0.0013 0.0007 'International Tables Vol C Tables 4.2.6.8 and 6.1.1.4'
N N 0.0061 0.0033 'International Tables Vol C Tables 4.2.6.8 and 6.1.1.4'
O O 0.0106 0.0060 'International Tables Vol C Tables 4.2.6.8 and 6.1.1.4'
Si Si 0.0817 0.0704 'International Tables Vol C Tables 4.2.6.8 and 6.1.1.4'
P P 0.1023 0.0942 'International Tables Vol C Tables 4.2.6.8 and 6.1.1.4'
Cl Cl 0.1484 0.1585 'International Tables Vol C Tables 4.2.6.8 and 6.1.1.4'
W W -0.8490 6.8722 'International Tables Vol C Tables 4.2.6.8 and 6.1.1.4'
Au Au -2.0133 8.8022 'International Tables Vol C Tables 4.2.6.8 and 6.1.1.4'

loop_
_geom_angle_atom_site_label_1
_geom_angle_atom_site_label_2
_geom_angle_atom_site_label_3
_geom_angle
_geom_angle_site_symmetry_1
_geom_angle_site_symmetry_3
C1 W C3 85.4(8) . .
C1 W C2 85.1(7) . .
C3 W C2 84.2(9) . .
C1 W N3 104.3(6) . .
C3 W N3 170.3(6) . .
C2 W N3 95.7(6) . .
C1 W N5 101.4(6) . .
C3 W N5 94.2(7) . .
C2 W N5 173.2(6) . .
N3 W N5 84.8(5) . .
C1 W N1 174.3(7) . .
C3 W N1 90.4(7) . .
C2 W N1 90.7(6) . .
N3 W N1 79.8(5) . .
N5 W N1 82.7(5) . .
C4 P C4 128(3) . 2_656
C4 P C1 112.1(14) . 2_656
C4 P C1 99.6(15) 2_656 2_656
C4 P C1 99.6(15) . .
C4 P C1 112.1(14) 2_656 .
C1 P C1 103.8(11) 2_656 .
C1 P Au 104.7(5) 2_656 .
C1 P Au 119.3(6) . .
C1 P Au 119.3(6) 2_656 2_656
C1 P Au 104.7(5) . 2_656
Au P Au 106.0(2) . 2_656
C10 N3 N4 102.2(13) . .
C10 N3 W 137.0(11) . .
N4 N3 W 120.6(10) . .
C22 N2 N1 108.1(14) . .
C22 N2 B 130.2(15) . .
N1 N2 B 121.7(14) . .
C20 N1 N2 107.2(14) . .
C20 N1 W 135.3(12) . .
N2 N1 W 117.5(11) . .
C12 N4 N3 109.2(15) . .
C12 N4 B 131.7(16) . .
N3 N4 B 118.8(14) . .
N6 N5 C15 106.9(14) . .
N6 N5 W 121.3(10) . .
C15 N5 W 131.4(12) . .
O1 C2 W 175.1(16) . .
P C1 W 170.0(11) . .
N5 N6 C17 111.5(15) . .
N5 N6 B 120.3(14) . .
C17 N6 B 128.2(17) . .
O2 C3 W 178.8(19) . .
C16 C15 N5 108.9(17) . .
C16 C15 C14 130.1(17) . .
N5 C15 C14 121.0(18) . .
N1 C20 C21 110.8(17) . .
N1 C20 C19 124.9(16) . .
C21 C20 C19 124.2(18) . .
N2 C22 C21 108.9(15) . .
N2 C22 C23 122.5(18) . .
C21 C22 C23 128.6(18) . .
C11 C10 N3 114.2(16) . .
C11 C10 C9 129.2(18) . .
N3 C10 C9 116.6(16) . .
N4 C12 C11 109.0(17) . .
N4 C12 C13 121.0(19) . .
C11 C12 C13 130(2) . .
C15 C16 C17 106.4(16) . .
C15 C16 H16 126.8 . .
C17 C16 H16 126.8 . .
C10 C11 C12 105.2(18) . .
C10 C11 H11 127.4 . .
C12 C11 H11 127.4 . .
C15 C14 H14A 109.5 . .
C15 C14 H14B 109.5 . .
H14A C14 H14B 109.5 . .
C15 C14 H14C 109.5 . .
H14A C14 H14C 109.5 . .
H14B C14 H14C 109.5 . .
N6 C17 C16 106.4(17) . .
N6 C17 C18 124(2) . .
C16 C17 C18 129.5(18) . .
C10 C9 H9A 109.5 . .
C10 C9 H9B 109.5 . .
H9A C9 H9B 109.5 . .
C10 C9 H9C 109.5 . .
H9A C9 H9C 109.5 . .
H9B C9 H9C 109.5 . .
C22 C21 C20 104.9(17) . .
C22 C21 H21 127.5 . .
C20 C21 H21 127.5 . .
C20 C19 H19A 109.5 . .
C20 C19 H19B 109.5 . .
H19A C19 H19B 109.5 . .
C20 C19 H19C 109.5 . .
H19A C19 H19C 109.5 . .
H19B C19 H19C 109.5 . .
N2 B N6 110.8(15) . .
N2 B N4 108.6(14) . .
N6 B N4 107.7(16) . .
N2 B H 109.9 . .
N6 B H 109.9 . .
N4 B H 109.9 . .
C17 C18 H18A 109.5 . .
C17 C18 H18B 109.5 . .
H18A C18 H18B 109.5 . .
C17 C18 H18C 109.5 . .
H18A C18 H18C 109.5 . .
H18B C18 H18C 109.5 . .
C22 C23 H23A 109.5 . .
C22 C23 H23B 109.5 . .
H23A C23 H23B 109.5 . .
C22 C23 H23C 109.5 . .
H23A C23 H23C 109.5 . .
H23B C23 H23C 109.5 . .
C12 C13 H13A 109.5 . .
C12 C13 H13B 109.5 . .
H13A C13 H13B 109.5 . .
C12 C13 H13C 109.5 . .
H13A C13 H13C 109.5 . .
H13B C13 H13C 109.5 . .
Cl Au P 167.3(7) . .
C7 Si C8 114.1(18) . .
C7 Si C6 103.4(18) . .
C8 Si C6 118.7(17) . .
C7 Si C5 101.9(18) . .
C8 Si C5 113(2) . .
C6 Si C5 104.1(19) . .
C4 C5 Si 177(4) . .
Si C6 H6A 109.5 . .
Si C6 H6B 109.5 . .
H6A C6 H6B 109.5 . .
Si C6 H6C 109.5 . .
H6A C6 H6C 109.5 . .
H6B C6 H6C 109.5 . .
Si C7 H7A 109.5 . .
Si C7 H7B 109.5 . .
H7A C7 H7B 109.5 . .
Si C7 H7C 109.5 . .
H7A C7 H7C 109.5 . .
H7B C7 H7C 109.5 . .
C5 C4 P 174(4) . .
Si C8 H8A 109.5 . .
Si C8 H8B 109.5 . .
H8A C8 H8B 109.5 . .
Si C8 H8C 109.5 . .
H8A C8 H8C 109.5 . .
H8B C8 H8C 109.5 . .

loop_
_geom_bond_atom_site_label_1
_geom_bond_atom_site_label_2
_geom_bond_distance
_geom_bond_site_symmetry_2
W C1 1.819(17) .
W C3 1.97(2) .
W C2 1.977(19) .
W N3 2.183(13) .
W N5 2.231(13) .
W N1 2.282(14) .
P C4 1.726(19) .
P C4 1.726(19) 2_656
P C1 1.772(18) 2_656
P C1 1.772(17) .
P Au 2.297(4) .
P Au 2.297(4) 2_656
N3 C10 1.35(2) .
N3 N4 1.411(18) .
N2 C22 1.34(2) .
N2 N1 1.381(19) .
N2 B 1.53(3) .
N1 C20 1.31(2) .
N4 C12 1.34(2) .
N4 B 1.55(3) .
N5 N6 1.326(19) .
N5 C15 1.37(2) .
C2 O1 1.14(2) .
O2 C3 1.17(2) .
N6 C17 1.34(2) .
N6 B 1.55(2) .
C15 C16 1.36(3) .
C15 C14 1.48(3) .
C20 C21 1.38(2) .
C20 C19 1.52(2) .
C22 C21 1.37(3) .
C22 C23 1.52(2) .
C10 C11 1.33(3) .
C10 C9 1.51(2) .
C12 C11 1.36(3) .
C12 C13 1.47(3) .
C16 C17 1.40(3) .
C16 H16 0.9300 .
C11 H11 0.9300 .
C14 H14A 0.9600 .
C14 H14B 0.9600 .
C14 H14C 0.9600 .
C17 C18 1.45(3) .
C9 H9A 0.9600 .
C9 H9B 0.9600 .
C9 H9C 0.9600 .
C21 H21 0.9300 .
C19 H19A 0.9600 .
C19 H19B 0.9600 .
C19 H19C 0.9600 .
B H 0.9800 .
C18 H18A 0.9600 .
C18 H18B 0.9600 .
C18 H18C 0.9600 .
C23 H23A 0.9600 .
C23 H23B 0.9600 .
C23 H23C 0.9600 .
C13 H13A 0.9600 .
C13 H13B 0.9600 .
C13 H13C 0.9600 .
Au Cl 2.285(18) .
Si C7 1.80(4) .
Si C8 1.83(4) .
Si C6 1.84(4) .
Si C5 1.89(5) .
C5 C4 1.10(5) .
C6 H6A 0.9600 .
C6 H6B 0.9600 .
C6 H6C 0.9600 .
C7 H7A 0.9600 .
C7 H7B 0.9600 .
C7 H7C 0.9600 .
C8 H8A 0.9600 .
C8 H8B 0.9600 .
C8 H8C 0.9600 .
